data_4113158
loop_
_publ_author_name
'Jaclyn L. Brusso'
'Owen P. Clements'
'Robert C. Haddon'
'Mikhail E. Itkis'
'Alicea A. Leitch'
'Richard T. Oakley'
'Robert W. Reed'
'John F. Richardson'

_publ_section_title
;
 Bistability and the Phase Transition in
 1,3,2-Dithiazolo[4,5-b]pyrazin-2-yl
;
_journal_name_full 'Journal of the American Chemical Society'
_journal_page_first 14692
_journal_page_last 14693
_journal_paper_doi 10.1021/ja044979q
_journal_volume 126
_journal_year 2004
_chemical_formula_moiety 'C4 H2 N3 S2'
_chemical_formula_sum 'C4 H2 N3 S2'
_chemical_formula_weight 156.21
_chemical_melting_point_gt 388
_chemical_name_common PDTA
_chemical_name_systematic
; 
 1,3,2-Dithiazolo[4,5-b]pyrazin-2-yl 
;
_space_group_IT_number 2
_symmetry_cell_setting triclinic
_symmetry_space_group_name_Hall '-P 1'
_symmetry_space_group_name_H-M 'P -1'
_atom_sites_solution_hydrogens geom
_atom_sites_solution_primary direct
_atom_sites_solution_secondary difmap
_audit_creation_method SHELXL-97
_cell_angle_alpha 69.953(2)
_cell_angle_beta 75.202(11)
_cell_angle_gamma 76.340(10)
_cell_formula_units_Z 4
_cell_length_a 7.0520(13)
_cell_length_b 7.9277(13)
_cell_length_c 11.4931(14)
_cell_measurement_reflns_used 464
_cell_measurement_temperature 323(2)
_cell_measurement_theta_max 48.875
_cell_measurement_theta_min 5.544
_cell_volume 575.72(16)
_computing_cell_refinement 'SAINT 6.22 (Bruker, 2001)'
_computing_data_collection 'SMART 5.625 (Bruker, 2001)'
_computing_data_reduction 'SAINT 6.22 (Bruker, 2001)'
_computing_molecular_graphics 'SHELXTL 6.12 (Bruker, 2001)'
_computing_publication_material 'SHELXTL 6.12 (Bruker, 2001)'
_computing_structure_refinement 'SHELXL-97 (Sheldrick, 1997)'
_computing_structure_solution 'SHELXS-90 (Sheldrick, 1990)'
_diffrn_ambient_temperature 323(2)
_diffrn_measured_fraction_theta_full 0.868
_diffrn_measured_fraction_theta_max 0.868
_diffrn_measurement_device_type 'CCD area detector'
_diffrn_measurement_method 'phi and omega scans'
_diffrn_radiation_monochromator graphite
_diffrn_radiation_source 'rotating anode'
_diffrn_radiation_type MoK\a
_diffrn_radiation_wavelength 0.71073
_diffrn_reflns_av_R_equivalents 0.0000
_diffrn_reflns_av_sigmaI/netI 0.0846
_diffrn_reflns_limit_h_max 9
_diffrn_reflns_limit_h_min -8
_diffrn_reflns_limit_k_max 10
_diffrn_reflns_limit_k_min -9
_diffrn_reflns_limit_l_max 15
_diffrn_reflns_limit_l_min 0
_diffrn_reflns_number 3000
_diffrn_reflns_theta_full 28.28
_diffrn_reflns_theta_max 28.28
_diffrn_reflns_theta_min 2.77
_diffrn_standards_decay_% <0.1
_diffrn_standards_interval_count 0
_diffrn_standards_interval_time 0
_diffrn_standards_number 0
_exptl_absorpt_coefficient_mu 0.813
_exptl_absorpt_correction_T_max 1
_exptl_absorpt_correction_T_min 0.708
_exptl_absorpt_correction_type empirical
_exptl_crystal_colour black
_exptl_crystal_density_diffrn 1.802
_exptl_crystal_description block
_exptl_crystal_F_000 316
_exptl_crystal_size_max 0.30
_exptl_crystal_size_mid 0.25
_exptl_crystal_size_min 0.15
_refine_diff_density_max 0.436
_refine_diff_density_min -0.386
_refine_diff_density_rms 0.093
_refine_ls_extinction_coef 0.004(2)
_refine_ls_extinction_expression Fc^*^=kFc[1+0.001xFc^2^\l^3^/sin(2\q)]^-1/4^
_refine_ls_extinction_method SHELXL
_refine_ls_goodness_of_fit_ref 1.006
_refine_ls_hydrogen_treatment mixed
_refine_ls_matrix_type full
_refine_ls_number_parameters 165
_refine_ls_number_reflns 3000
_refine_ls_number_restraints 0
_refine_ls_restrained_S_all 1.006
_refine_ls_R_factor_all 0.1139
_refine_ls_R_factor_gt 0.0565
_refine_ls_shift/su_max 0.000
_refine_ls_shift/su_mean 0.000
_refine_ls_structure_factor_coef Fsqd
_refine_ls_weighting_details 'calc w=1/[\s^2^(Fo^2^)+(0.0500P)^2^+0.0000P] where P=(Fo^2^+2Fc^2^)/3'
_refine_ls_weighting_scheme calc
_refine_ls_wR_factor_gt 0.0993
_refine_ls_wR_factor_ref 0.1124
_reflns_number_gt 1794
_reflns_number_total 3000
_reflns_threshold_expression >2sigma(I)
_cod_data_source_file ja044979qsi20041005_120134_2.cif
_cod_data_source_block ltpdta0m
_cod_original_sg_symbol_Hall -P1
_cod_database_code 4113158

loop_
_symmetry_equiv_pos_as_xyz
'x, y, z'
'-x, -y, -z'

loop_
_atom_site_label
_atom_site_type_symbol
_atom_site_fract_x
_atom_site_fract_y
_atom_site_fract_z
_atom_site_U_iso_or_equiv
_atom_site_adp_type
_atom_site_occupancy
_atom_site_symmetry_multiplicity
_atom_site_calc_flag
_atom_site_refinement_flags
S1 S 0.3336(2) 0.19590(17) 0.56188(11) 0.0411(4) Uani 1 1 d .
S2 S 0.3641(2) 0.03805(19) 0.81610(12) 0.0455(4) Uani 1 1 d .
N1 N 0.2579(6) 0.5350(5) 0.5916(3) 0.0388(11) Uani 1 1 d .
N2 N 0.3748(6) 0.0078(5) 0.6794(4) 0.0465(13) Uani 1 1 d .
N3 N 0.2887(6) 0.3736(6) 0.8498(4) 0.0451(12) Uani 1 1 d .
C1 C 0.2959(7) 0.3554(7) 0.6431(4) 0.0329(12) Uani 1 1 d .
C2 C 0.3125(7) 0.2763(7) 0.7702(4) 0.0339(13) Uani 1 1 d .
C3 C 0.2447(8) 0.5526(7) 0.7971(5) 0.0480(16) Uani 1 1 d .
H3 H 0.2224 0.6277 0.8478 0.058 Uiso 1 1 calc R
C4 C 0.2303(8) 0.6331(7) 0.6720(5) 0.0449(15) Uani 1 1 d .
H4 H 0.2007 0.7593 0.6419 0.054 Uiso 1 1 calc R
S3 S 0.8563(2) 0.16991(17) 0.62923(11) 0.0413(4) Uani 1 1 d .
S4 S 0.8810(2) 0.00815(19) 0.88452(12) 0.0459(4) Uani 1 1 d .
N4 N 0.7809(6) 0.3401(6) 0.9242(3) 0.0451(11) Uani 1 1 d .
N5 N 0.9020(6) -0.0177(5) 0.7457(4) 0.0466(12) Uani 1 1 d .
N6 N 0.7583(6) 0.5055(5) 0.6653(4) 0.0387(11) Uani 1 1 d .
C5 C 0.8143(7) 0.2443(7) 0.8432(4) 0.0331(12) Uani 1 1 d .
C6 C 0.8043(7) 0.3267(7) 0.7144(4) 0.0305(13) Uani 1 1 d .
C7 C 0.7271(8) 0.5998(7) 0.7460(5) 0.0458(15) Uani 1 1 d .
H7 H 0.6971 0.7259 0.7159 0.055 Uiso 1 1 calc R
C8 C 0.7368(8) 0.5204(8) 0.8733(5) 0.0466(14) Uani 1 1 d .
H8 H 0.7118 0.5951 0.9245 0.056 Uiso 1 1 calc R

loop_
_atom_site_aniso_label
_atom_site_aniso_U_11
_atom_site_aniso_U_22
_atom_site_aniso_U_33
_atom_site_aniso_U_23
_atom_site_aniso_U_13
_atom_site_aniso_U_12
S1 0.0535(10) 0.0315(9) 0.0396(6) -0.0163(6) -0.0050(7) -0.0054(8)
S2 0.0528(11) 0.0365(10) 0.0432(7) -0.0076(7) -0.0119(8) -0.0032(8)
N1 0.047(3) 0.031(3) 0.039(2) -0.015(2) -0.008(2) -0.003(2)
N2 0.062(3) 0.028(3) 0.047(3) -0.012(2) -0.008(2) -0.003(2)
N3 0.052(3) 0.048(3) 0.041(2) -0.016(2) -0.012(2) -0.010(3)
C1 0.033(3) 0.029(3) 0.036(3) -0.010(2) -0.004(3) -0.006(3)
C2 0.028(3) 0.033(3) 0.043(3) -0.016(3) -0.005(2) -0.004(3)
C3 0.057(4) 0.042(4) 0.053(3) -0.031(3) 0.000(3) -0.009(3)
C4 0.055(4) 0.028(3) 0.052(3) -0.013(3) -0.007(3) -0.009(3)
S3 0.0498(10) 0.0346(9) 0.0417(7) -0.0161(7) -0.0121(7) -0.0002(7)
S4 0.0580(11) 0.0342(9) 0.0423(7) -0.0084(7) -0.0121(7) -0.0036(8)
N4 0.053(3) 0.043(3) 0.042(2) -0.019(2) -0.010(2) -0.004(2)
N5 0.056(3) 0.031(3) 0.053(3) -0.013(2) -0.016(3) -0.001(2)
N6 0.048(3) 0.031(3) 0.040(2) -0.015(2) -0.013(2) -0.001(2)
C5 0.026(3) 0.034(3) 0.038(2) -0.013(2) -0.004(2) 0.000(3)
C6 0.025(3) 0.030(3) 0.037(2) -0.016(3) -0.007(2) 0.002(3)
C7 0.051(4) 0.031(3) 0.055(3) -0.015(3) -0.016(3) 0.004(3)
C8 0.056(4) 0.044(4) 0.051(3) -0.031(3) -0.015(3) 0.001(3)

loop_
_atom_type_symbol
_atom_type_description
_atom_type_scat_dispersion_real
_atom_type_scat_dispersion_imag
_atom_type_scat_source
C C 0.0033 0.0016 'International Tables Vol C Tables 4.2.6.8 and 6.1.1.4'
H H 0.0000 0.0000 'International Tables Vol C Tables 4.2.6.8 and 6.1.1.4'
N N 0.0061 0.0033 'International Tables Vol C Tables 4.2.6.8 and 6.1.1.4'
S S 0.1246 0.1234 'International Tables Vol C Tables 4.2.6.8 and 6.1.1.4'

loop_
_geom_angle_atom_site_label_1
_geom_angle_atom_site_label_2
_geom_angle_atom_site_label_3
_geom_angle
_geom_angle_site_symmetry_1
_geom_angle_site_symmetry_3
N2 S1 C1 98.6(2) . .
N2 S1 N6 171.01(17) . 2_666
C1 S1 N6 89.63(18) . 2_666
N2 S1 S3 90.52(15) . 1_455
C1 S1 S3 92.19(17) . 1_455
N6 S1 S3 85.58(9) 2_666 1_455
N2 S2 C2 98.7(2) . .
N2 S2 S4 87.95(15) . 1_455
C2 S2 S4 91.81(17) . 1_455
N2 S2 S4 147.40(16) . 2_657
C2 S2 S4 94.00(16) . 2_657
S4 S2 S4 61.61(5) 1_455 2_657
C1 N1 C4 114.9(4) . .
S2 N2 S1 115.7(2) . .
C3 N3 C2 113.7(4) . .
N1 C1 C2 121.9(4) . .
N1 C1 S1 124.7(3) . .
C2 C1 S1 113.4(4) . .
N3 C2 C1 123.3(4) . .
N3 C2 S2 123.1(4) . .
C1 C2 S2 113.6(4) . .
N3 C3 C4 123.9(5) . .
N3 C3 H3 118.0 . .
C4 C3 H3 118.0 . .
N1 C4 C3 122.2(4) . .
N1 C4 H4 118.9 . .
C3 C4 H4 118.9 . .
N5 S3 C6 98.1(2) . .
N5 S3 N1 170.10(18) . 2_666
C6 S3 N1 89.78(19) . 2_666
N5 S4 C5 98.5(2) . .
N5 S4 S4 147.19(19) . 2_757
C5 S4 S4 93.19(16) . 2_757
C5 N4 C8 114.6(4) . .
S4 N5 S3 116.5(3) . .
C7 N6 C6 114.8(4) . .
N4 C5 C6 122.7(4) . .
N4 C5 S4 123.7(4) . .
C6 C5 S4 113.6(4) . .
N6 C6 C5 122.2(4) . .
N6 C6 S3 124.5(4) . .
C5 C6 S3 113.3(4) . .
N6 C7 C8 123.7(5) . .
N6 C7 H7 118.2 . .
C8 C7 H7 118.2 . .
N4 C8 C7 122.1(4) . .
N4 C8 H8 118.9 . .
C7 C8 H8 118.9 . .

loop_
_geom_bond_atom_site_label_1
_geom_bond_atom_site_label_2
_geom_bond_distance
_geom_bond_site_symmetry_2
S1 N2 1.657(4) .
S1 C1 1.751(5) .
S1 N6 2.957(4) 2_666
S1 S3 3.295(2) 1_455
S2 N2 1.649(4) .
S2 C2 1.752(5) .
S2 S4 3.341(2) 1_455
S2 S4 3.3702(17) 2_657
N1 C1 1.331(5) .
N1 C4 1.352(5) .
N3 C3 1.332(6) .
N3 C2 1.344(6) .
C1 C2 1.402(5) .
C3 C4 1.378(6) .
C3 H3 0.9300 .
C4 H4 0.9300 .
S3 N5 1.654(4) .
S3 C6 1.753(5) .
S3 N1 2.941(4) 2_666
S4 N5 1.643(4) .
S4 C5 1.743(5) .
S4 S4 3.437(3) 2_757
N4 C5 1.337(5) .
N4 C8 1.339(6) .
N6 C7 1.326(6) .
N6 C6 1.327(6) .
C5 C6 1.411(6) .
C7 C8 1.393(6) .
C7 H7 0.9300 .
C8 H8 0.9300 .

loop_
_geom_torsion_atom_site_label_1
_geom_torsion_atom_site_label_2
_geom_torsion_atom_site_label_3
_geom_torsion_atom_site_label_4
_geom_torsion
_geom_torsion_site_symmetry_1
C2 S2 N2 S1 -0.8(3) .
S4 S2 N2 S1 90.8(2) 1_455
S4 S2 N2 S1 110.9(3) 2_657
C1 S1 N2 S2 0.5(3) .
N6 S1 N2 S2 -156.0(10) 2_666
S3 S1 N2 S2 -91.8(2) 1_455
C4 N1 C1 C2 -2.1(7) .
C4 N1 C1 S1 178.9(4) .
N2 S1 C1 N1 179.2(4) .
N6 S1 C1 N1 -4.4(4) 2_666
S3 S1 C1 N1 -90.0(4) 1_455
N2 S1 C1 C2 0.2(4) .
N6 S1 C1 C2 176.6(4) 2_666
S3 S1 C1 C2 91.0(4) 1_455
C3 N3 C2 C1 0.9(7) .
C3 N3 C2 S2 -178.2(4) .
N1 C1 C2 N3 1.1(8) .
S1 C1 C2 N3 -179.8(4) .
N1 C1 C2 S2 -179.7(4) .
S1 C1 C2 S2 -0.7(5) .
N2 S2 C2 N3 -180.0(4) .
S4 S2 C2 N3 91.8(4) 1_455
S4 S2 C2 N3 30.2(4) 2_657
N2 S2 C2 C1 0.9(4) .
S4 S2 C2 C1 -87.3(4) 1_455
S4 S2 C2 C1 -149.0(4) 2_657
C2 N3 C3 C4 -1.9(8) .
C1 N1 C4 C3 1.3(7) .
N3 C3 C4 N1 0.8(9) .
C5 S4 N5 S3 -0.2(3) .
S4 S4 N5 S3 -109.8(3) 2_757
C6 S3 N5 S4 0.8(3) .
N1 S3 N5 S4 -141.4(9) 2_666
C8 N4 C5 C6 0.1(7) .
C8 N4 C5 S4 178.2(4) .
N5 S4 C5 N4 -178.9(4) .
S4 S4 C5 N4 -29.7(4) 2_757
N5 S4 C5 C6 -0.8(4) .
S4 S4 C5 C6 148.5(3) 2_757
C7 N6 C6 C5 1.4(7) .
C7 N6 C6 S3 -179.1(4) .
N4 C5 C6 N6 -0.9(8) .
S4 C5 C6 N6 -179.1(4) .
N4 C5 C6 S3 179.6(4) .
S4 C5 C6 S3 1.3(5) .
N5 S3 C6 N6 179.2(4) .
N1 S3 C6 N6 -6.8(4) 2_666
N5 S3 C6 C5 -1.3(4) .
N1 S3 C6 C5 172.7(3) 2_666
C6 N6 C7 C8 -1.3(8) .
C5 N4 C8 C7 0.0(8) .
N6 C7 C8 N4 0.7(9) .
